data_2235101
loop_
_publ_author_name
'Ghabbour, Hazem A.'
'Kadi, Adnan A.'
'El-Subbagh, Hussein I.'
'Chia, Tze Shyang'
'Fun, Hoong-Kun'

_publ_section_title
;
 1-(5-Bromo-4-phenyl-1,3-thiazol-2-yl)pyrrolidin-2-one
;
_journal_coeditor_code IS5131
_journal_issue 6
_journal_name_full 'Acta Crystallographica Section E'
_journal_page_first o1738
_journal_page_last o1739
_journal_paper_doi 10.1107/S160053681201954X
_journal_volume 68
_journal_year 2012
_chemical_formula_iupac 'C13 H11 Br N2 O S'
_chemical_formula_moiety 'C13 H11 Br N2 O S'
_chemical_formula_sum 'C13 H11 Br N2 O S'
_chemical_formula_weight 323.21
_chemical_name_systematic
;
1-(5-Bromo-4-phenyl-1,3-thiazol-2-yl)pyrrolidin-2-one
;
_space_group_IT_number 4
_symmetry_cell_setting monoclinic
_symmetry_space_group_name_Hall 'P 2yb'
_symmetry_space_group_name_H-M 'P 1 21 1'
_atom_sites_solution_hydrogens geom
_atom_sites_solution_primary direct
_atom_sites_solution_secondary difmap
_audit_creation_method SHELXL97
_cell_angle_alpha 90.00
_cell_angle_beta 107.5080(10)
_cell_angle_gamma 90.00
_cell_formula_units_Z 4
_cell_length_a 7.5243(3)
_cell_length_b 14.1861(6)
_cell_length_c 12.4488(6)
_cell_measurement_reflns_used 9880
_cell_measurement_temperature 100.0(10)
_cell_measurement_theta_max 31.99
_cell_measurement_theta_min 2.24
_cell_volume 1267.23(10)
_computing_cell_refinement 'SAINT (Bruker, 2009)'
_computing_data_collection 'APEX2 (Bruker, 2009)'
_computing_data_reduction 'SAINT (Bruker, 2009)'
_computing_molecular_graphics 'SHELXTL (Sheldrick, 2008)'
_computing_publication_material
;
SHELXTL (Sheldrick, 2008) and PLATON (Spek, 2009)
;
_computing_structure_refinement 'SHELXTL (Sheldrick, 2008)'
_computing_structure_solution 'SHELXTL (Sheldrick, 2008)'
_diffrn_ambient_temperature 100
_diffrn_measured_fraction_theta_full 0.989
_diffrn_measured_fraction_theta_max 0.989
_diffrn_measurement_device_type 'Bruker APEX DUO CCD area-detector'
_diffrn_measurement_method '\f and \w'
_diffrn_radiation_monochromator graphite
_diffrn_radiation_source 'fine-focus sealed tube'
_diffrn_radiation_type MoK\a
_diffrn_radiation_wavelength 0.71073
_diffrn_reflns_av_R_equivalents 0.0319
_diffrn_reflns_av_sigmaI/netI 0.0470
_diffrn_reflns_limit_h_max 11
_diffrn_reflns_limit_h_min -11
_diffrn_reflns_limit_k_max 21
_diffrn_reflns_limit_k_min -21
_diffrn_reflns_limit_l_max 19
_diffrn_reflns_limit_l_min -19
_diffrn_reflns_number 30838
_diffrn_reflns_theta_full 33.59
_diffrn_reflns_theta_max 33.59
_diffrn_reflns_theta_min 1.44
_diffrn_standards_number 0
_exptl_absorpt_coefficient_mu 3.396
_exptl_absorpt_correction_T_max 0.6459
_exptl_absorpt_correction_T_min 0.4664
_exptl_absorpt_correction_type multi-scan
_exptl_absorpt_process_details '(SADABS; Bruker, 2009)'
_exptl_crystal_colour colourless
_exptl_crystal_density_diffrn 1.694
_exptl_crystal_density_method 'not measured'
_exptl_crystal_description block
_exptl_crystal_F_000 648
_exptl_crystal_size_max 0.26
_exptl_crystal_size_mid 0.14
_exptl_crystal_size_min 0.14
_refine_diff_density_max 0.578
_refine_diff_density_min -0.461
_refine_ls_abs_structure_details 'Flack (1983), with 4219 Friedel pairs'
_refine_ls_abs_structure_Flack 0.017(4)
_refine_ls_extinction_method none
_refine_ls_goodness_of_fit_ref 0.989
_refine_ls_hydrogen_treatment constr
_refine_ls_matrix_type full
_refine_ls_number_parameters 326
_refine_ls_number_reflns 9338
_refine_ls_number_restraints 1
_refine_ls_restrained_S_all 0.988
_refine_ls_R_factor_all 0.0305
_refine_ls_R_factor_gt 0.0265
_refine_ls_shift/su_max 0.001
_refine_ls_shift/su_mean 0.000
_refine_ls_structure_factor_coef Fsqd
_refine_ls_weighting_details 'calc w = 1/[\s^2^(Fo^2^)+(0.0136P)^2^+0.0000P] where P=(Fo^2^+2Fc^2^)/3'
_refine_ls_weighting_scheme calc
_refine_ls_wR_factor_gt 0.0498
_refine_ls_wR_factor_ref 0.0508
_reflns_number_gt 8701
_reflns_number_total 9338
_reflns_threshold_expression I>2\s(I)
_cod_data_source_file is5131.cif
_cod_data_source_block I
_cod_original_sg_symbol_H-M 'P 21'
_cod_database_code 2235101
_cod_database_fobs_code 2235101

loop_
_symmetry_equiv_pos_as_xyz
'x, y, z'
'-x, y+1/2, -z'

loop_
_atom_site_type_symbol
_atom_site_label
_atom_site_fract_x
_atom_site_fract_y
_atom_site_fract_z
_atom_site_U_iso_or_equiv
_atom_site_adp_type
_atom_site_calc_flag
_atom_site_refinement_flags
_atom_site_occupancy
_atom_site_symmetry_multiplicity
Br Br1A 1.01261(3) 0.351681(14) 0.70723(2) 0.02637(6) Uani d . 1 1
S S1A 0.68748(7) 0.33990(4) 0.48703(5) 0.01897(10) Uani d . 1 1
O O1A 0.4724(3) 0.32508(11) 0.26929(13) 0.0249(3) Uani d . 1 1
N N1A 0.4385(2) 0.34234(16) 0.59269(14) 0.0167(3) Uani d . 1 1
N N2A 0.3089(3) 0.33380(14) 0.39687(16) 0.0189(4) Uani d . 1 1
C C1A 0.7366(3) 0.39986(15) 0.87748(19) 0.0214(4) Uani d . 1 1
H H1AA 0.8276 0.4358 0.8601 0.026 Uiso calc R 1 1
C C2A 0.7282(3) 0.39718(17) 0.98699(19) 0.0243(5) Uani d . 1 1
H H2AA 0.8110 0.4331 1.0423 0.029 Uiso calc R 1 1
C C3A 0.5979(3) 0.34160(19) 1.01478(19) 0.0246(5) Uani d . 1 1
H H3AA 0.5954 0.3389 1.0890 0.030 Uiso calc R 1 1
C C4A 0.4701(3) 0.28953(17) 0.93178(19) 0.0225(4) Uani d . 1 1
H H4AA 0.3815 0.2524 0.9501 0.027 Uiso calc R 1 1
C C5A 0.4761(3) 0.29351(16) 0.82224(18) 0.0179(4) Uani d . 1 1
H H5AA 0.3905 0.2590 0.7667 0.022 Uiso calc R 1 1
C C6A 0.6091(3) 0.34881(16) 0.79332(17) 0.0162(4) Uani d . 1 1
C C7A 0.6099(3) 0.34893(16) 0.67534(17) 0.0167(4) Uani d . 1 1
C C8A 0.7554(3) 0.34945(18) 0.63183(17) 0.0176(4) Uani d . 1 1
C C9A 0.4600(3) 0.33758(15) 0.49273(18) 0.0166(4) Uani d . 1 1
C C10A 0.1169(3) 0.34222(19) 0.40144(19) 0.0225(4) Uani d . 1 1
H H10A 0.0897 0.4061 0.4195 0.027 Uiso calc R 1 1
H H10B 0.0937 0.2992 0.4563 0.027 Uiso calc R 1 1
C C11A 0.0021(4) 0.31523(16) 0.2810(2) 0.0244(5) Uani d . 1 1
H H11A -0.1123 0.3515 0.2568 0.029 Uiso calc R 1 1
H H11B -0.0288 0.2487 0.2762 0.029 Uiso calc R 1 1
C C12A 0.1303(3) 0.33887(18) 0.20894(19) 0.0267(5) Uani d . 1 1
H H12A 0.1118 0.2946 0.1471 0.032 Uiso calc R 1 1
H H12B 0.1068 0.4022 0.1786 0.032 Uiso calc R 1 1
C C13A 0.3242(3) 0.33079(14) 0.28908(19) 0.0212(4) Uani d . 1 1
Br Br1B 0.15444(3) 0.079853(14) 0.69491(2) 0.02544(5) Uani d . 1 1
S S1B 0.24659(7) 0.09024(4) 0.46979(4) 0.01913(10) Uani d . 1 1
O O1B 0.2343(3) 0.11605(13) 0.25040(14) 0.0269(4) Uani d . 1 1
N N1B 0.6031(2) 0.08191(17) 0.56770(14) 0.0179(3) Uani d . 1 1
N N2B 0.5265(3) 0.09060(15) 0.37119(14) 0.0191(3) Uani d . 1 1
C C1B 0.5995(3) 0.02734(16) 0.85721(18) 0.0220(4) Uani d . 1 1
H H1BA 0.4904 -0.0079 0.8416 0.026 Uiso calc R 1 1
C C2B 0.7207(4) 0.03050(17) 0.96597(19) 0.0253(5) Uani d . 1 1
H H2BA 0.6929 -0.0037 1.0226 0.030 Uiso calc R 1 1
C C3B 0.8816(3) 0.0835(2) 0.99154(18) 0.0260(5) Uani d . 1 1
H H3BA 0.9604 0.0860 1.0651 0.031 Uiso calc R 1 1
C C4B 0.9255(3) 0.13339(18) 0.9064(2) 0.0234(5) Uani d . 1 1
H H4BA 1.0339 0.1692 0.9229 0.028 Uiso calc R 1 1
C C5B 0.8065(3) 0.12933(17) 0.79710(18) 0.0188(4) Uani d . 1 1
H H5BA 0.8372 0.1619 0.7403 0.023 Uiso calc R 1 1
C C6B 0.6420(3) 0.07735(17) 0.77091(17) 0.0167(4) Uani d . 1 1
C C7B 0.5198(3) 0.07758(17) 0.65372(15) 0.0160(3) Uani d . 1 1
C C8B 0.3295(3) 0.0800(2) 0.61500(18) 0.0194(4) Uani d . 1 1
C C9B 0.4773(3) 0.08761(18) 0.47029(16) 0.0170(4) Uani d . 1 1
C C10B 0.7195(3) 0.0830(2) 0.37033(17) 0.0212(4) Uani d . 1 1
H H10C 0.7822 0.0302 0.4157 0.025 Uiso calc R 1 1
H H10D 0.7884 0.1404 0.3975 0.025 Uiso calc R 1 1
C C11B 0.6969(4) 0.06701(18) 0.2457(2) 0.0272(5) Uani d . 1 1
H H11C 0.7981 0.0963 0.2246 0.033 Uiso calc R 1 1
H H11D 0.6946 0.0002 0.2287 0.033 Uiso calc R 1 1
C C12B 0.5114(4) 0.11300(18) 0.18401(19) 0.0242(5) Uani d . 1 1
H H12C 0.5289 0.1781 0.1657 0.029 Uiso calc R 1 1
H H12D 0.4496 0.0793 0.1151 0.029 Uiso calc R 1 1
C C13B 0.4007(3) 0.10679(15) 0.2667(2) 0.0219(5) Uani d . 1 1

loop_
_atom_site_aniso_label
_atom_site_aniso_U_11
_atom_site_aniso_U_22
_atom_site_aniso_U_33
_atom_site_aniso_U_12
_atom_site_aniso_U_13
_atom_site_aniso_U_23
Br1A 0.01407(9) 0.02869(12) 0.03443(13) -0.00219(9) 0.00438(9) 0.00372(11)
S1A 0.0193(2) 0.0182(2) 0.0212(2) 0.0000(2) 0.00885(19) 0.0019(2)
O1A 0.0317(9) 0.0245(8) 0.0207(7) -0.0017(7) 0.0111(7) 0.0014(6)
N1A 0.0130(8) 0.0190(9) 0.0170(8) 0.0014(7) 0.0028(6) 0.0004(7)
N2A 0.0210(9) 0.0174(9) 0.0172(8) 0.0011(7) 0.0040(7) -0.0007(7)
C1A 0.0223(11) 0.0151(9) 0.0232(10) -0.0031(8) 0.0016(9) 0.0011(8)
C2A 0.0289(12) 0.0215(10) 0.0162(10) 0.0000(9) -0.0029(9) -0.0020(8)
C3A 0.0295(11) 0.0239(11) 0.0185(10) 0.0055(10) 0.0042(9) 0.0003(10)
C4A 0.0231(11) 0.0249(10) 0.0208(11) 0.0014(9) 0.0084(9) -0.0008(9)
C5A 0.0158(9) 0.0199(10) 0.0170(10) -0.0001(7) 0.0032(8) -0.0018(7)
C6A 0.0134(8) 0.0172(9) 0.0162(8) 0.0039(8) 0.0015(7) 0.0023(8)
C7A 0.0154(8) 0.0143(8) 0.0186(9) -0.0006(8) 0.0023(7) 0.0007(8)
C8A 0.0133(8) 0.0187(9) 0.0193(9) -0.0007(9) 0.0024(7) 0.0020(9)
C9A 0.0151(9) 0.0164(8) 0.0171(9) 0.0017(8) 0.0031(8) 0.0013(7)
C10A 0.0180(10) 0.0251(11) 0.0212(10) 0.0043(9) 0.0013(8) -0.0024(9)
C11A 0.0264(12) 0.0250(9) 0.0191(10) 0.0000(9) 0.0031(9) -0.0020(9)
C12A 0.0322(13) 0.0242(11) 0.0193(10) -0.0004(10) 0.0008(9) 0.0020(9)
C13A 0.0292(11) 0.0148(9) 0.0180(9) 0.0006(8) 0.0047(10) 0.0016(7)
Br1B 0.02277(10) 0.02499(10) 0.03492(12) -0.00498(9) 0.01830(9) -0.00685(11)
S1B 0.0166(2) 0.0177(2) 0.0224(2) 0.0005(2) 0.00493(19) -0.0016(2)
O1B 0.0266(9) 0.0261(8) 0.0232(8) 0.0029(7) 0.0002(7) -0.0029(7)
N1B 0.0194(8) 0.0191(7) 0.0175(7) 0.0016(9) 0.0092(6) 0.0007(8)
N2B 0.0216(9) 0.0206(8) 0.0159(7) 0.0007(8) 0.0068(7) 0.0003(7)
C1B 0.0279(11) 0.0214(10) 0.0198(10) -0.0028(9) 0.0117(9) -0.0028(8)
C2B 0.0368(13) 0.0242(11) 0.0183(11) 0.0021(9) 0.0134(10) -0.0002(8)
C3B 0.0294(12) 0.0310(11) 0.0174(9) 0.0074(12) 0.0067(8) -0.0033(11)
C4B 0.0180(10) 0.0266(11) 0.0262(12) 0.0014(9) 0.0075(9) -0.0016(9)
C5B 0.0176(10) 0.0220(11) 0.0191(10) 0.0051(8) 0.0089(9) 0.0024(8)
C6B 0.0214(9) 0.0134(8) 0.0182(9) 0.0021(9) 0.0104(7) -0.0008(9)
C7B 0.0190(8) 0.0132(7) 0.0189(8) 0.0000(8) 0.0105(7) 0.0000(8)
C8B 0.0200(9) 0.0165(8) 0.0246(10) -0.0014(9) 0.0113(8) -0.0022(10)
C9B 0.0171(9) 0.0168(8) 0.0178(9) 0.0027(8) 0.0061(7) 0.0037(9)
C10B 0.0200(10) 0.0269(10) 0.0168(9) -0.0025(11) 0.0058(7) -0.0016(11)
C11B 0.0349(13) 0.0291(13) 0.0215(10) -0.0019(10) 0.0146(10) -0.0015(9)
C12B 0.0358(13) 0.0206(10) 0.0168(10) 0.0016(10) 0.0086(9) -0.0012(8)
C13B 0.0285(12) 0.0156(10) 0.0195(10) 0.0018(8) 0.0042(9) -0.0019(7)

loop_
_atom_type_symbol
_atom_type_description
_atom_type_scat_dispersion_real
_atom_type_scat_dispersion_imag
_atom_type_scat_source
C C 0.0033 0.0016 'International Tables Vol C Tables 4.2.6.8 and 6.1.1.4'
H H 0.0000 0.0000 'International Tables Vol C Tables 4.2.6.8 and 6.1.1.4'
N N 0.0061 0.0033 'International Tables Vol C Tables 4.2.6.8 and 6.1.1.4'
O O 0.0106 0.0060 'International Tables Vol C Tables 4.2.6.8 and 6.1.1.4'
S S 0.1246 0.1234 'International Tables Vol C Tables 4.2.6.8 and 6.1.1.4'
Br Br -0.2901 2.4595 'International Tables Vol C Tables 4.2.6.8 and 6.1.1.4'

loop_
_geom_angle_atom_site_label_1
_geom_angle_atom_site_label_2
_geom_angle_atom_site_label_3
_geom_angle
C8A S1A C9A 86.83(10)
C9A N1A C7A 110.89(17)
C9A N2A C13A 123.6(2)
C9A N2A C10A 121.85(18)
C13A N2A C10A 114.25(19)
C2A C1A C6A 120.1(2)
C2A C1A H1AA 119.9
C6A C1A H1AA 119.9
C3A C2A C1A 120.6(2)
C3A C2A H2AA 119.7
C1A C2A H2AA 119.7
C2A C3A C4A 120.1(2)
C2A C3A H3AA 120.0
C4A C3A H3AA 120.0
C5A C4A C3A 119.4(2)
C5A C4A H4AA 120.3
C3A C4A H4AA 120.3
C4A C5A C6A 121.0(2)
C4A C5A H5AA 119.5
C6A C5A H5AA 119.5
C1A C6A C5A 118.8(2)
C1A C6A C7A 122.8(2)
C5A C6A C7A 118.37(19)
C8A C7A N1A 112.61(18)
C8A C7A C6A 130.06(18)
N1A C7A C6A 117.22(18)
C7A C8A S1A 113.25(15)
C7A C8A Br1A 129.24(16)
S1A C8A Br1A 117.40(11)
N1A C9A N2A 121.45(18)
N1A C9A S1A 116.41(15)
N2A C9A S1A 122.11(16)
N2A C10A C11A 102.29(19)
N2A C10A H10A 111.3
C11A C10A H10A 111.3
N2A C10A H10B 111.3
C11A C10A H10B 111.3
H10A C10A H10B 109.2
C10A C11A C12A 104.3(2)
C10A C11A H11A 110.9
C12A C11A H11A 110.9
C10A C11A H11B 110.9
C12A C11A H11B 110.9
H11A C11A H11B 108.9
C13A C12A C11A 104.47(19)
C13A C12A H12A 110.9
C11A C12A H12A 110.9
C13A C12A H12B 110.9
C11A C12A H12B 110.9
H12A C12A H12B 108.9
O1A C13A N2A 123.3(2)
O1A C13A C12A 129.6(2)
N2A C13A C12A 107.1(2)
C8B S1B C9B 87.07(10)
C9B N1B C7B 110.50(17)
C13B N2B C9B 123.5(2)
C13B N2B C10B 114.04(18)
C9B N2B C10B 122.35(17)
C2B C1B C6B 119.8(2)
C2B C1B H1BA 120.1
C6B C1B H1BA 120.1
C3B C2B C1B 121.1(2)
C3B C2B H2BA 119.4
C1B C2B H2BA 119.4
C2B C3B C4B 119.6(2)
C2B C3B H3BA 120.2
C4B C3B H3BA 120.2
C5B C4B C3B 119.6(2)
C5B C4B H4BA 120.2
C3B C4B H4BA 120.2
C4B C5B C6B 121.2(2)
C4B C5B H5BA 119.4
C6B C5B H5BA 119.4
C5B C6B C1B 118.7(2)
C5B C6B C7B 118.49(19)
C1B C6B C7B 122.8(2)
C8B C7B N1B 113.14(17)
C8B C7B C6B 128.69(17)
N1B C7B C6B 118.04(17)
C7B C8B S1B 112.33(15)
C7B C8B Br1B 129.92(16)
S1B C8B Br1B 117.67(11)
N1B C9B N2B 121.12(18)
N1B C9B S1B 116.93(15)
N2B C9B S1B 121.95(15)
N2B C10B C11B 102.22(17)
N2B C10B H10C 111.3
C11B C10B H10C 111.3
N2B C10B H10D 111.3
C11B C10B H10D 111.3
H10C C10B H10D 109.2
C12B C11B C10B 104.71(19)
C12B C11B H11C 110.8
C10B C11B H11C 110.8
C12B C11B H11D 110.8
C10B C11B H11D 110.8
H11C C11B H11D 108.9
C13B C12B C11B 103.98(18)
C13B C12B H12C 111.0
C11B C12B H12C 111.0
C13B C12B H12D 111.0
C11B C12B H12D 111.0
H12C C12B H12D 109.0
O1B C13B N2B 123.8(2)
O1B C13B C12B 129.3(2)
N2B C13B C12B 106.9(2)

loop_
_geom_bond_atom_site_label_1
_geom_bond_atom_site_label_2
_geom_bond_distance
Br1A C8A 1.880(2)
S1A C8A 1.725(2)
S1A C9A 1.7349(19)
O1A C13A 1.214(3)
N1A C9A 1.304(3)
N1A C7A 1.390(3)
N2A C9A 1.379(3)
N2A C13A 1.381(3)
N2A C10A 1.468(3)
C1A C2A 1.384(3)
C1A C6A 1.392(3)
C1A H1AA 0.9300
C2A C3A 1.381(4)
C2A H2AA 0.9300
C3A C4A 1.393(3)
C3A H3AA 0.9300
C4A C5A 1.379(3)
C4A H4AA 0.9300
C5A C6A 1.401(3)
C5A H5AA 0.9300
C6A C7A 1.471(3)
C7A C8A 1.360(3)
C10A C11A 1.536(3)
C10A H10A 0.9700
C10A H10B 0.9700
C11A C12A 1.539(4)
C11A H11A 0.9700
C11A H11B 0.9700
C12A C13A 1.504(3)
C12A H12A 0.9700
C12A H12B 0.9700
Br1B C8B 1.874(2)
S1B C8B 1.732(2)
S1B C9B 1.734(2)
O1B C13B 1.214(3)
N1B C9B 1.297(3)
N1B C7B 1.395(2)
N2B C13B 1.379(3)
N2B C9B 1.391(3)
N2B C10B 1.460(3)
C1B C2B 1.387(3)
C1B C6B 1.402(3)
C1B H1BA 0.9300
C2B C3B 1.379(4)
C2B H2BA 0.9300
C3B C4B 1.393(4)
C3B H3BA 0.9300
C4B C5B 1.387(3)
C4B H4BA 0.9300
C5B C6B 1.393(3)
C5B H5BA 0.9300
C6B C7B 1.472(3)
C7B C8B 1.367(3)
C10B C11B 1.526(3)
C10B H10C 0.9700
C10B H10D 0.9700
C11B C12B 1.522(4)
C11B H11C 0.9700
C11B H11D 0.9700
C12B C13B 1.509(4)
C12B H12C 0.9700
C12B H12D 0.9700

loop_
_geom_hbond_atom_site_label_D
_geom_hbond_atom_site_label_H
_geom_hbond_atom_site_label_A
_geom_hbond_site_symmetry_A
_geom_hbond_distance_DH
_geom_hbond_distance_HA
_geom_hbond_distance_DA
_geom_hbond_angle_DHA
_geom_hbond_publ_flag
C12A H12B Cg1 2_656 0.97 2.89 3.767(3) 151 yes

loop_
_geom_torsion_atom_site_label_1
_geom_torsion_atom_site_label_2
_geom_torsion_atom_site_label_3
_geom_torsion_atom_site_label_4
_geom_torsion
C6A C1A C2A C3A 2.2(3)
C1A C2A C3A C4A -1.7(4)
C2A C3A C4A C5A 0.5(4)
C3A C4A C5A C6A 0.2(3)
C2A C1A C6A C5A -1.4(3)
C2A C1A C6A C7A 179.7(2)
C4A C5A C6A C1A 0.2(3)
C4A C5A C6A C7A 179.1(2)
C9A N1A C7A C8A 0.4(3)
C9A N1A C7A C6A -176.2(2)
C1A C6A C7A C8A 38.0(4)
C5A C6A C7A C8A -140.9(3)
C1A C6A C7A N1A -146.1(2)
C5A C6A C7A N1A 35.1(3)
N1A C7A C8A S1A -1.0(3)
C6A C7A C8A S1A 175.1(2)
N1A C7A C8A Br1A -176.95(19)
C6A C7A C8A Br1A -0.8(4)
C9A S1A C8A C7A 0.9(2)
C9A S1A C8A Br1A 177.41(16)
C7A N1A C9A N2A -177.8(2)
C7A N1A C9A S1A 0.3(3)
C13A N2A C9A N1A 178.5(2)
C10A N2A C9A N1A 4.8(3)
C13A N2A C9A S1A 0.5(3)
C10A N2A C9A S1A -173.23(18)
C8A S1A C9A N1A -0.7(2)
C8A S1A C9A N2A 177.4(2)
C9A N2A C10A C11A -169.7(2)
C13A N2A C10A C11A 16.0(3)
N2A C10A C11A C12A -25.5(2)
C10A C11A C12A C13A 26.6(2)
C9A N2A C13A O1A 4.9(3)
C10A N2A C13A O1A 179.1(2)
C9A N2A C13A C12A -173.4(2)
C10A N2A C13A C12A 0.8(3)
C11A C12A C13A O1A 164.4(2)
C11A C12A C13A N2A -17.4(2)
C6B C1B C2B C3B 1.2(4)
C1B C2B C3B C4B -1.3(4)
C2B C3B C4B C5B 0.2(4)
C3B C4B C5B C6B 1.0(3)
C4B C5B C6B C1B -1.1(3)
C4B C5B C6B C7B 178.7(2)
C2B C1B C6B C5B 0.0(3)
C2B C1B C6B C7B -179.8(2)
C9B N1B C7B C8B 0.3(3)
C9B N1B C7B C6B -175.9(2)
C5B C6B C7B C8B -141.2(3)
C1B C6B C7B C8B 38.6(4)
C5B C6B C7B N1B 34.3(3)
C1B C6B C7B N1B -145.9(2)
N1B C7B C8B S1B -1.3(3)
C6B C7B C8B S1B 174.4(2)
N1B C7B C8B Br1B -177.9(2)
C6B C7B C8B Br1B -2.2(4)
C9B S1B C8B C7B 1.4(2)
C9B S1B C8B Br1B 178.51(17)
C7B N1B C9B N2B -178.5(2)
C7B N1B C9B S1B 0.9(3)
C13B N2B C9B N1B -172.8(2)
C10B N2B C9B N1B 3.0(4)
C13B N2B C9B S1B 7.8(3)
C10B N2B C9B S1B -176.4(2)
C8B S1B C9B N1B -1.4(2)
C8B S1B C9B N2B 178.1(2)
C13B N2B C10B C11B -16.4(3)
C9B N2B C10B C11B 167.4(2)
N2B C10B C11B C12B 26.6(3)
C10B C11B C12B C13B -27.8(3)
C9B N2B C13B O1B -3.2(4)
C10B N2B C13B O1B -179.3(2)
C9B N2B C13B C12B 175.1(2)
C10B N2B C13B C12B -1.0(3)
C11B C12B C13B O1B -163.6(2)
C11B C12B C13B N2B 18.2(3)

loop_
_cod_related_entry_id
_cod_related_entry_database
_cod_related_entry_code
1 ChemSpider 30657779
